data_4034709
loop_
_publ_author_name
'Li, Jian'
'Liu, Junjie'
'Yin, Jiangliang'
'Zhang, Yuming'
'Han, Weiguo'
'Lan, Jingbo'
'Wu, Di'
'Bin, Zhengyang'
'You, Jingsong'

_publ_section_title
;
 Double ortho-C-H Activation/Annulation of Benzamides with Aryl Alkynes: A
 Route to Double-Helical Polycyclic Heteroaromatics.
;
_journal_name_full 'The Journal of organic chemistry'
_journal_paper_doi 10.1021/acs.joc.9b02339
_journal_year 2019
_chemical_formula_moiety 'C43 H35 N O5'
_chemical_formula_sum 'C43 H36 N O5'
_chemical_formula_weight 646.73
_space_group_crystal_system monoclinic
_space_group_IT_number 14
_space_group_name_Hall '-P 2ybc'
_space_group_name_H-M_alt 'P 1 21/c 1'
_atom_sites_solution_hydrogens mixed
_atom_sites_solution_primary direct
_audit_creation_date 2019-06-22
_audit_creation_method
;
Olex2 1.2
(compiled 2018.05.29 svn.r3508 for OlexSys, GUI svn.r5506)
;
_cell_angle_alpha 90
_cell_angle_beta 93.8350(12)
_cell_angle_gamma 90
_cell_formula_units_Z 4
_cell_length_a 6.08424(9)
_cell_length_b 18.4274(2)
_cell_length_c 28.6542(4)
_cell_measurement_reflns_used 5914
_cell_measurement_temperature 297.2(5)
_cell_measurement_theta_max 71.6690
_cell_measurement_theta_min 4.7710
_cell_volume 3205.42(7)
_computing_cell_refinement 'CrysAlisPro 1.171.39.46e (Rigaku OD, 2018)'
_computing_data_collection 'CrysAlisPro 1.171.39.46e (Rigaku OD, 2018)'
_computing_data_reduction 'CrysAlisPro 1.171.39.46e (Rigaku OD, 2018)'
_computing_molecular_graphics 'Olex2 (Dolomanov et al., 2009)'
_computing_publication_material 'Olex2 (Dolomanov et al., 2009)'
_computing_structure_refinement 'ShelXL (Sheldrick, 2015)'
_computing_structure_solution 'ShelXT (Sheldrick, 2015)'
_diffrn_ambient_environment air
_diffrn_ambient_temperature 297.2(5)
_diffrn_detector 'CCD plate'
_diffrn_detector_area_resol_mean 15.9595
_diffrn_detector_type EosS2
_diffrn_measured_fraction_theta_full 0.999
_diffrn_measured_fraction_theta_max 0.981
_diffrn_measurement_details
;
List of Runs (angles in degrees, time in seconds):

  # Type    Start    End  Width  t~exp~   \w     \q     \k     \f   Frames
--------------------------------------------------------------------------
  1  \w   -106.00  33.00   1.00    3.85    --  -36.54   0.00-180.00  139
  2  \w     23.00  90.00   1.00    3.85    --   36.54-125.00 150.00   67
  3  \w     23.00  90.00   1.00    3.85    --   36.54-125.00 -60.00   67
  4  \w     20.00 104.00   1.00    3.85    --   36.54  57.00-180.00   84
  5  \w     88.00 173.00   1.00   15.39    --  106.21  61.00-120.00   85
  6  \w     36.00 128.00   1.00   15.39    --  106.21 -30.00-150.00   92
  7  \w     39.00 124.00   1.00   15.39    --  106.21 -61.00 150.00   85
  8  \w     37.00 109.00   1.00   15.39    --  106.21 -94.00 120.00   72
  9  \w     38.00 124.00   1.00   15.39    --  106.21 -45.00  90.00   86
 10  \w     85.00 176.00   1.00   15.39    --  106.21  30.00 -30.00   91
 11  \w     37.00 109.00   1.00   15.39    --  106.21 -94.00  60.00   72
 12  \w    100.00 176.00   1.00   15.39    --  106.21 111.00 120.00   76
 13  \w   -106.00 -18.00   1.00    3.85    --  -36.54 -38.00  30.00   88
 14  \w     10.00 104.00   1.00    3.85    --   36.54  77.00   0.00   94
;
_diffrn_measurement_device 'four-circle diffractometer'
_diffrn_measurement_device_type 'New Gemini, Dual, Cu at home/near, EosS2'
_diffrn_measurement_method '\w scans'
_diffrn_orient_matrix_type 'CrysAlisPro convention (1999,Acta A55,543-557)'
_diffrn_orient_matrix_UB_11 -0.0318366000
_diffrn_orient_matrix_UB_12 -0.0198761000
_diffrn_orient_matrix_UB_13 -0.0522287000
_diffrn_orient_matrix_UB_21 0.1978402000
_diffrn_orient_matrix_UB_22 -0.0521739000
_diffrn_orient_matrix_UB_23 0.0056388000
_diffrn_orient_matrix_UB_31 -0.1556752000
_diffrn_orient_matrix_UB_32 -0.0622450000
_diffrn_orient_matrix_UB_33 0.0119769000
_diffrn_radiation_monochromator graphite
_diffrn_radiation_probe x-ray
_diffrn_radiation_type CuK\a
_diffrn_radiation_wavelength 1.54184
_diffrn_reflns_av_R_equivalents 0.0359
_diffrn_reflns_av_unetI/netI 0.0324
_diffrn_reflns_Laue_measured_fraction_full 0.999
_diffrn_reflns_Laue_measured_fraction_max 0.981
_diffrn_reflns_limit_h_max 7
_diffrn_reflns_limit_h_min -7
_diffrn_reflns_limit_k_max 14
_diffrn_reflns_limit_k_min -22
_diffrn_reflns_limit_l_max 35
_diffrn_reflns_limit_l_min -34
_diffrn_reflns_number 17880
_diffrn_reflns_point_group_measured_fraction_full 0.999
_diffrn_reflns_point_group_measured_fraction_max 0.981
_diffrn_reflns_theta_full 67.684
_diffrn_reflns_theta_max 71.932
_diffrn_reflns_theta_min 3.914
_diffrn_source 'fine-focus sealed X-ray tube'
_diffrn_source_type 'Enhance (Cu) X-ray Source'
_exptl_absorpt_coefficient_mu 0.697
_exptl_absorpt_correction_T_max 1.00000
_exptl_absorpt_correction_T_min 0.27545
_exptl_absorpt_correction_type multi-scan
_exptl_absorpt_process_details
;
CrysAlisPro 1.171.39.46e (Rigaku Oxford Diffraction, 2018)
Empirical absorption correction using spherical harmonics,
 implemented in SCALE3 ABSPACK scaling algorithm.
;
_exptl_crystal_colour 'clear light yellow'
_exptl_crystal_colour_lustre clear
_exptl_crystal_colour_modifier light
_exptl_crystal_colour_primary yellow
_exptl_crystal_density_diffrn 1.340
_exptl_crystal_description block
_exptl_crystal_F_000 1364
_exptl_crystal_size_max 0.4
_exptl_crystal_size_mid 0.3
_exptl_crystal_size_min 0.1
_refine_diff_density_max 0.660
_refine_diff_density_min -0.373
_refine_diff_density_rms 0.061
_refine_ls_extinction_method none
_refine_ls_goodness_of_fit_ref 1.046
_refine_ls_hydrogen_treatment mixed
_refine_ls_matrix_type full
_refine_ls_number_parameters 452
_refine_ls_number_reflns 6188
_refine_ls_number_restraints 0
_refine_ls_restrained_S_all 1.046
_refine_ls_R_factor_all 0.0814
_refine_ls_R_factor_gt 0.0709
_refine_ls_shift/su_max 0.000
_refine_ls_shift/su_mean 0.000
_refine_ls_structure_factor_coef Fsqd
_refine_ls_weighting_details 'w=1/[\s^2^(Fo^2^)+(0.1320P)^2^+1.3210P] where P=(Fo^2^+2Fc^2^)/3'
_refine_ls_weighting_scheme calc
_refine_ls_wR_factor_gt 0.2067
_refine_ls_wR_factor_ref 0.2211
_reflns_Friedel_coverage 0.000
_reflns_number_gt 5061
_reflns_number_total 6188
_reflns_threshold_expression 'I > 2\s(I)'
_cod_data_source_file jo9b02339_si_005.cif
_cod_data_source_block lj-a56-2
_cod_database_code 4034709
_shelx_shelxl_version_number 2014/7
_shelx_space_group_comment
;
The symmetry employed for this shelxl refinement is uniquely defined
by the following loop, which should always be used as a source of
symmetry information in preference to the above space-group names.
They are only intended as comments.
;
_reflns_odcompleteness_completeness 99.90
_reflns_odcompleteness_iscentric 1
_reflns_odcompleteness_theta 66.97
_olex2_refinement_description
;
1. Fixed Uiso
 At 1.2 times of:
  All C(H) groups
 At 1.5 times of:
  All C(H,H,H) groups
2.a Aromatic/amide H refined with riding coordinates:
 C00N(H00N), C00O(H00O), C00S(H00S), C00V(H00V), C00W(H00W), C00X(H00X),
 C00Y(H00Y), C010(H010), C011(H011), C012(H012), C014(H014), C015(H015),
 C016(H016)
2.b Idealised Me refined as rotating group:
 C017(H01A,H01B,H01C), C018(H01D,H01E,H01F), C019(H01G,H01H,H01I), C01A(H01J,
 H01K,H01L), C01B(H01M,H01N,H01O), C01C(H01P,H01Q,H01R), C01D(H01S,H01T,H01U)
;
_olex2_date_sample_data_collection 2019-06-21
_olex2_submission_special_instructions 'No special instructions were received'
_oxdiff_exptl_absorpt_empirical_details
;
Empirical correction (ABSPACK) includes:
- Absorption correction using spherical harmonics
- Frame scaling
- Detector area scaling
;
_oxdiff_exptl_absorpt_empirical_full_max 2.942
_oxdiff_exptl_absorpt_empirical_full_min 0.731

loop_
_space_group_symop_operation_xyz
'x, y, z'
'-x, y+1/2, -z+1/2'
'-x, -y, -z'
'x, -y-1/2, z-1/2'

loop_
_atom_site_label
_atom_site_type_symbol
_atom_site_fract_x
_atom_site_fract_y
_atom_site_fract_z
_atom_site_U_iso_or_equiv
_atom_site_adp_type
_atom_site_occupancy
_atom_site_site_symmetry_order
_atom_site_calc_flag
_atom_site_refinement_flags_posn
N001 N 0.4683(3) 0.69431(9) 0.24924(6) 0.0324(4) Uani 1 1 d .
O002 O 0.1620(3) 0.63082(9) 0.23143(5) 0.0429(4) Uani 1 1 d .
O003 O 1.0333(3) 0.76901(11) 0.14683(7) 0.0578(5) Uani 1 1 d .
O004 O 0.6758(3) 0.91671(11) 0.45949(6) 0.0610(5) Uani 1 1 d .
O005 O -0.2032(3) 0.57707(12) 0.07456(6) 0.0618(5) Uani 1 1 d .
O006 O -0.5083(3) 0.44504(12) 0.39394(7) 0.0638(5) Uani 1 1 d .
C007 C 0.2430(3) 0.66255(11) 0.31198(7) 0.0345(4) Uani 1 1 d .
C008 C 0.5941(3) 0.73799(11) 0.27897(8) 0.0357(5) Uani 1 1 d .
C009 C 0.2901(3) 0.66283(11) 0.26445(7) 0.0336(4) Uani 1 1 d .
C00A C -0.0207(3) 0.59379(11) 0.24369(7) 0.0347(4) Uani 1 1 d .
C00B C -0.1580(3) 0.56889(11) 0.20370(8) 0.0355(5) Uani 1 1 d .
C00C C 0.0585(3) 0.62276(11) 0.32576(8) 0.0359(5) Uani 1 1 d .
C00D C -0.0734(3) 0.58371(11) 0.28931(8) 0.0358(5) Uani 1 1 d .
C00E C 0.7767(3) 0.77223(11) 0.25782(8) 0.0364(5) Uani 1 1 d .
C00F C -0.3564(3) 0.53319(11) 0.21147(8) 0.0379(5) Uani 1 1 d .
C00G C 0.8669(4) 0.83449(12) 0.33301(8) 0.0412(5) Uani 1 1 d .
C00H C 0.9209(4) 0.81691(12) 0.28579(8) 0.0401(5) Uani 1 1 d .
C00I C 0.5516(3) 0.74807(12) 0.32521(8) 0.0364(5) Uani 1 1 d .
C00J C 0.3818(3) 0.70289(12) 0.34415(8) 0.0373(5) Uani 1 1 d .
C00K C 0.6774(4) 0.80441(12) 0.35161(8) 0.0396(5) Uani 1 1 d .
C00L C -0.4061(3) 0.51499(11) 0.25875(8) 0.0383(5) Uani 1 1 d .
C00M C -0.2607(4) 0.53595(11) 0.29735(8) 0.0377(5) Uani 1 1 d .
C00N C -0.1004(4) 0.58475(12) 0.15796(8) 0.0416(5) Uani 1 1 d .
H00N H 0.0323 0.6078 0.1532 0.050 Uiso 1 1 calc R
C00O C 0.6071(4) 0.83371(13) 0.39397(8) 0.0441(5) Uani 1 1 d .
H00O H 0.4748 0.8182 0.4051 0.053 Uiso 1 1 calc R
C00P C 1.0026(4) 0.78675(13) 0.19220(9) 0.0441(5) Uani 1 1 d .
C00Q C -0.2414(4) 0.56597(13) 0.12048(8) 0.0458(5) Uani 1 1 d .
C00R C -0.4892(4) 0.46777(13) 0.34878(9) 0.0469(5) Uani 1 1 d .
C00S C 1.1452(4) 0.83149(13) 0.21953(10) 0.0488(6) Uani 1 1 d .
H00S H 1.2681 0.8516 0.2068 0.059 Uiso 1 1 calc R
C00T C 0.7319(4) 0.88467(13) 0.41881(8) 0.0475(6) Uani 1 1 d .
C00U C 0.1649(4) 0.65770(13) 0.40629(8) 0.0446(5) Uani 1 1 d .
C00V C 0.8185(4) 0.75806(12) 0.21112(8) 0.0400(5) Uani 1 1 d .
H00V H 0.7217 0.7292 0.1928 0.048 Uiso 1 1 calc R
C00W C -0.4963(4) 0.51490(14) 0.17194(9) 0.0477(6) Uani 1 1 d .
H00W H -0.6290 0.4915 0.1760 0.057 Uiso 1 1 calc R
C00X C -0.6397(4) 0.45212(14) 0.31169(10) 0.0499(6) Uani 1 1 d .
H00X H -0.7692 0.4272 0.3165 0.060 Uiso 1 1 calc R
C00Y C 0.0157(4) 0.62712(13) 0.37289(8) 0.0437(5) Uani 1 1 d .
H00Y H -0.1169 0.6090 0.3823 0.052 Uiso 1 1 calc R
C00Z C 0.3489(4) 0.69353(13) 0.39159(8) 0.0422(5) Uani 1 1 d .
H00Z H 0.443(5) 0.7130(16) 0.4133(10) 0.051 Uiso 1 1 d R
C010 C 0.9917(4) 0.88562(14) 0.36010(9) 0.0505(6) Uani 1 1 d .
H010 H 1.1203 0.9039 0.3488 0.061 Uiso 1 1 calc R
C011 C 1.1039(4) 0.84573(13) 0.26500(9) 0.0479(6) Uani 1 1 d .
H011 H 1.2005 0.8755 0.2827 0.057 Uiso 1 1 calc R
C012 C -0.5935(4) 0.47414(13) 0.26766(9) 0.0451(5) Uani 1 1 d .
H012 H -0.6907 0.4614 0.2426 0.054 Uiso 1 1 calc R
C013 C 0.1238(5) 0.65238(16) 0.45849(9) 0.0541(6) Uani 1 1 d .
C014 C -0.3024(4) 0.50763(13) 0.34143(9) 0.0444(5) Uani 1 1 d .
H014 H -0.2006 0.5160 0.3665 0.053 Uiso 1 1 calc R
C015 C 0.9294(4) 0.90911(14) 0.40240(9) 0.0532(6) Uani 1 1 d .
H015 H 1.0181 0.9412 0.4202 0.064 Uiso 1 1 calc R
C016 C -0.4400(4) 0.53109(14) 0.12767(9) 0.0505(6) Uani 1 1 d .
H016 H -0.5349 0.5187 0.1021 0.061 Uiso 1 1 calc R
C017 C -0.0147(6) 0.6165(2) 0.06422(11) 0.0810(11) Uani 1 1 d .
H01A H -0.0055 0.6187 0.0309 0.122 Uiso 1 1 calc GR
H01B H 0.1142 0.5930 0.0782 0.122 Uiso 1 1 calc GR
H01C H -0.0241 0.6648 0.0765 0.122 Uiso 1 1 calc GR
C018 C -0.7005(6) 0.4063(2) 0.40345(13) 0.0815(11) Uani 1 1 d .
H01D H -0.7052 0.3614 0.3863 0.122 Uiso 1 1 calc GR
H01E H -0.8280 0.4348 0.3941 0.122 Uiso 1 1 calc GR
H01F H -0.6990 0.3962 0.4363 0.122 Uiso 1 1 calc GR
C019 C 0.4792(6) 0.8948(2) 0.47893(11) 0.0792(10) Uani 1 1 d .
H01G H 0.3579 0.8999 0.4560 0.119 Uiso 1 1 calc GR
H01H H 0.4541 0.9245 0.5056 0.119 Uiso 1 1 calc GR
H01I H 0.4917 0.8449 0.4885 0.119 Uiso 1 1 calc GR
C01A C 1.2431(6) 0.7804(3) 0.13062(14) 0.0959(14) Uani 1 1 d .
H01J H 1.2542 0.7552 0.1015 0.144 Uiso 1 1 calc GR
H01K H 1.3532 0.7624 0.1533 0.144 Uiso 1 1 calc GR
H01L H 1.2655 0.8314 0.1260 0.144 Uiso 1 1 calc GR
C01B C -0.0341(16) 0.5918(4) 0.46806(17) 0.200(5) Uani 1 1 d .
H01M H -0.1558 0.5926 0.4449 0.299 Uiso 1 1 calc GR
H01N H -0.0876 0.5982 0.4986 0.299 Uiso 1 1 calc GR
H01O H 0.0407 0.5460 0.4668 0.299 Uiso 1 1 calc GR
C01C C 0.0049(15) 0.7173(4) 0.47220(18) 0.199(4) Uani 1 1 d .
H01P H 0.1059 0.7502 0.4883 0.298 Uiso 1 1 calc GR
H01Q H -0.1075 0.7037 0.4925 0.298 Uiso 1 1 calc GR
H01R H -0.0617 0.7405 0.4448 0.298 Uiso 1 1 calc GR
C01D C 0.3211(9) 0.6429(7) 0.48711(16) 0.287(8) Uani 1 1 d .
H01S H 0.4361 0.6268 0.4682 0.431 Uiso 1 1 calc GR
H01T H 0.2979 0.6074 0.5108 0.431 Uiso 1 1 calc GR
H01U H 0.3628 0.6883 0.5017 0.431 Uiso 1 1 calc GR

loop_
_atom_site_aniso_label
_atom_site_aniso_U_11
_atom_site_aniso_U_22
_atom_site_aniso_U_33
_atom_site_aniso_U_23
_atom_site_aniso_U_13
_atom_site_aniso_U_12
N001 0.0272(8) 0.0312(8) 0.0390(8) -0.0030(7) 0.0039(6) -0.0067(7)
O002 0.0380(8) 0.0444(9) 0.0457(8) -0.0013(7) -0.0012(6) -0.0051(7)
O003 0.0531(10) 0.0659(12) 0.0553(10) 0.0030(9) 0.0114(8) -0.0120(9)
O004 0.0681(12) 0.0629(12) 0.0506(10) -0.0149(9) -0.0081(8) -0.0086(10)
O005 0.0658(12) 0.0737(13) 0.0444(9) 0.0022(9) -0.0078(8) -0.0152(10)
O006 0.0624(12) 0.0701(13) 0.0601(11) 0.0096(9) 0.0122(9) -0.0220(10)
C007 0.0308(10) 0.0312(10) 0.0412(11) 0.0011(8) -0.0004(8) 0.0009(8)
C008 0.0298(10) 0.0296(10) 0.0471(11) 0.0013(8) -0.0019(8) -0.0003(8)
C009 0.0298(10) 0.0295(10) 0.0410(10) -0.0004(8) -0.0011(8) 0.0002(8)
C00A 0.0298(10) 0.0291(9) 0.0447(11) -0.0007(8) -0.0010(8) 0.0010(8)
C00B 0.0316(10) 0.0285(9) 0.0457(11) -0.0029(8) -0.0034(8) 0.0013(8)
C00C 0.0323(10) 0.0320(10) 0.0432(11) 0.0011(8) 0.0003(8) -0.0003(8)
C00D 0.0308(10) 0.0317(10) 0.0445(11) 0.0001(8) 0.0002(8) -0.0001(8)
C00E 0.0293(10) 0.0299(10) 0.0498(12) 0.0045(8) 0.0005(8) -0.0002(8)
C00F 0.0318(10) 0.0300(10) 0.0512(12) -0.0036(9) -0.0021(9) 0.0014(8)
C00G 0.0345(11) 0.0340(11) 0.0539(13) 0.0022(9) -0.0071(9) -0.0020(9)
C00H 0.0319(10) 0.0330(10) 0.0546(13) 0.0047(9) -0.0025(9) -0.0014(8)
C00I 0.0309(10) 0.0330(10) 0.0444(11) 0.0013(8) -0.0035(8) -0.0012(8)
C00J 0.0333(10) 0.0341(10) 0.0436(11) -0.0003(8) -0.0035(8) -0.0009(8)
C00K 0.0356(11) 0.0353(11) 0.0465(11) 0.0012(9) -0.0076(9) -0.0012(9)
C00L 0.0315(10) 0.0286(10) 0.0546(12) -0.0024(9) 0.0010(9) 0.0020(8)
C00M 0.0328(10) 0.0309(10) 0.0495(11) -0.0002(9) 0.0028(9) 0.0001(8)
C00N 0.0397(11) 0.0386(11) 0.0457(12) -0.0010(9) -0.0033(9) -0.0033(9)
C00O 0.0441(12) 0.0415(12) 0.0453(12) -0.0005(9) -0.0070(9) -0.0026(10)
C00P 0.0406(12) 0.0373(11) 0.0547(13) 0.0095(10) 0.0057(10) 0.0002(9)
C00Q 0.0487(13) 0.0430(12) 0.0447(12) -0.0019(10) -0.0047(10) -0.0009(10)
C00R 0.0461(13) 0.0388(12) 0.0568(13) 0.0033(10) 0.0111(10) -0.0026(10)
C00S 0.0385(12) 0.0428(13) 0.0657(15) 0.0108(11) 0.0069(11) -0.0080(10)
C00T 0.0488(13) 0.0442(13) 0.0472(12) -0.0014(10) -0.0127(10) 0.0005(10)
C00U 0.0490(13) 0.0438(12) 0.0410(11) 0.0000(9) 0.0041(10) 0.0018(10)
C00V 0.0363(11) 0.0337(11) 0.0497(12) 0.0040(9) 0.0009(9) -0.0009(9)
C00W 0.0356(12) 0.0469(13) 0.0595(14) -0.0050(11) -0.0057(10) -0.0073(10)
C00X 0.0378(12) 0.0413(12) 0.0713(16) 0.0008(11) 0.0080(11) -0.0085(10)
C00Y 0.0392(12) 0.0463(13) 0.0462(12) 0.0002(10) 0.0069(9) -0.0070(10)
C00Z 0.0421(12) 0.0444(12) 0.0391(11) -0.0016(9) -0.0042(9) -0.0038(10)
C010 0.0400(12) 0.0467(13) 0.0631(15) -0.0006(11) -0.0089(11) -0.0102(10)
C011 0.0381(12) 0.0401(12) 0.0646(15) 0.0029(11) -0.0031(10) -0.0098(10)
C012 0.0362(11) 0.0393(12) 0.0591(14) -0.0021(10) -0.0016(10) -0.0054(9)
C013 0.0588(15) 0.0631(16) 0.0410(12) 0.0012(11) 0.0081(11) -0.0064(13)
C014 0.0401(12) 0.0416(12) 0.0513(13) 0.0016(10) 0.0027(9) -0.0058(10)
C015 0.0521(14) 0.0454(13) 0.0591(15) -0.0050(11) -0.0183(11) -0.0104(11)
C016 0.0453(13) 0.0520(14) 0.0519(13) -0.0072(11) -0.0132(10) -0.0049(11)
C017 0.084(2) 0.107(3) 0.0512(15) 0.0100(17) -0.0029(15) -0.032(2)
C018 0.0612(19) 0.107(3) 0.078(2) 0.018(2) 0.0210(16) -0.0243(19)
C019 0.072(2) 0.105(3) 0.0602(17) -0.0269(18) 0.0015(15) -0.0134(19)
C01A 0.078(2) 0.138(4) 0.076(2) -0.022(2) 0.0337(19) -0.047(3)
C01B 0.356(12) 0.185(7) 0.064(3) -0.009(3) 0.061(5) -0.151(8)
C01C 0.337(11) 0.195(7) 0.073(3) 0.011(4) 0.074(5) 0.139(8)
C01D 0.083(3) 0.72(2) 0.062(3) 0.131(7) 0.016(2) 0.045(7)

loop_
_atom_type_symbol
_atom_type_description
_atom_type_scat_dispersion_real
_atom_type_scat_dispersion_imag
_atom_type_scat_source
C C 0.0181 0.0091 'International Tables Vol C Tables 4.2.6.8 and 6.1.1.4'
H H 0.0000 0.0000 'International Tables Vol C Tables 4.2.6.8 and 6.1.1.4'
N N 0.0311 0.0180 'International Tables Vol C Tables 4.2.6.8 and 6.1.1.4'
O O 0.0492 0.0322 'International Tables Vol C Tables 4.2.6.8 and 6.1.1.4'

loop_
_geom_angle_atom_site_label_1
_geom_angle_atom_site_label_2
_geom_angle_atom_site_label_3
_geom_angle
C009 N001 C008 119.18(18)
C009 O002 C00A 119.20(17)
C00P O003 C01A 117.7(2)
C00T O004 C019 118.6(2)
C00Q O005 C017 118.3(2)
C00R O006 C018 117.4(2)
C009 C007 C00C 119.08(19)
C009 C007 C00J 118.38(19)
C00J C007 C00C 122.5(2)
N001 C008 C00E 114.17(19)
N001 C008 C00I 122.98(19)
C00I C008 C00E 122.85(19)
N001 C009 C007 122.76(18)
O002 C009 N001 114.50(18)
O002 C009 C007 122.74(19)
O002 C00A C00B 112.98(18)
O002 C00A C00D 123.64(18)
C00D C00A C00B 123.33(19)
C00F C00B C00A 118.6(2)
C00F C00B C00N 120.9(2)
C00N C00B C00A 120.27(19)
C007 C00C C00D 117.53(19)
C00Y C00C C007 116.2(2)
C00Y C00C C00D 126.2(2)
C00A C00D C00C 117.33(19)
C00A C00D C00M 117.45(19)
C00C C00D C00M 125.2(2)
C00H C00E C008 118.8(2)
C00V C00E C008 120.8(2)
C00V C00E C00H 120.3(2)
C00B C00F C00L 119.48(19)
C00B C00F C00W 117.6(2)
C00W C00F C00L 122.9(2)
C00K C00G C00H 120.3(2)
C010 C00G C00H 121.0(2)
C010 C00G C00K 118.5(2)
C00E C00H C00G 119.2(2)
C011 C00H C00E 117.4(2)
C011 C00H C00G 123.2(2)
C008 C00I C00J 117.58(19)
C008 C00I C00K 117.7(2)
C00J C00I C00K 124.7(2)
C007 C00J C00I 117.57(19)
C00Z C00J C007 116.7(2)
C00Z C00J C00I 125.7(2)
C00G C00K C00I 119.5(2)
C00G C00K C00O 118.2(2)
C00O C00K C00I 122.2(2)
C00M C00L C00F 120.47(19)
C012 C00L C00F 121.2(2)
C012 C00L C00M 118.3(2)
C00L C00M C00D 119.3(2)
C014 C00M C00D 123.5(2)
C014 C00M C00L 117.2(2)
C00B C00N H00N 120.2
C00Q C00N C00B 119.6(2)
C00Q C00N H00N 120.2
C00K C00O H00O 119.5
C00T C00O C00K 121.0(2)
C00T C00O H00O 119.5
O003 C00P C00S 123.7(2)
O003 C00P C00V 116.6(2)
C00V C00P C00S 119.6(2)
O005 C00Q C00N 125.3(2)
O005 C00Q C016 114.5(2)
C00N C00Q C016 120.1(2)
O006 C00R C00X 124.5(2)
O006 C00R C014 115.4(2)
C014 C00R C00X 120.1(2)
C00P C00S H00S 120.0
C011 C00S C00P 120.0(2)
C011 C00S H00S 120.0
O004 C00T C00O 125.0(2)
O004 C00T C015 114.7(2)
C00O C00T C015 120.3(2)
C00Y C00U C013 120.1(2)
C00Z C00U C00Y 119.0(2)
C00Z C00U C013 120.8(2)
C00E C00V H00V 119.8
C00P C00V C00E 120.4(2)
C00P C00V H00V 119.8
C00F C00W H00W 119.4
C016 C00W C00F 121.1(2)
C016 C00W H00W 119.4
C00R C00X H00X 120.7
C012 C00X C00R 118.6(2)
C012 C00X H00X 120.7
C00C C00Y H00Y 118.9
C00U C00Y C00C 122.2(2)
C00U C00Y H00Y 118.9
C00J C00Z H00Z 120.0(19)
C00U C00Z C00J 121.6(2)
C00U C00Z H00Z 118.3(18)
C00G C010 H010 119.0
C015 C010 C00G 122.0(2)
C015 C010 H010 119.0
C00H C011 H011 118.9
C00S C011 C00H 122.2(2)
C00S C011 H011 118.9
C00L C012 H012 118.5
C00X C012 C00L 123.0(2)
C00X C012 H012 118.5
C01B C013 C00U 111.8(3)
C01C C013 C00U 108.9(3)
C01C C013 C01B 102.9(6)
C01D C013 C00U 112.6(3)
C01D C013 C01B 109.2(6)
C01D C013 C01C 111.0(6)
C00M C014 H014 118.8
C00R C014 C00M 122.3(2)
C00R C014 H014 118.8
C00T C015 H015 120.2
C010 C015 C00T 119.6(2)
C010 C015 H015 120.2
C00Q C016 H016 119.7
C00W C016 C00Q 120.7(2)
C00W C016 H016 119.7
O005 C017 H01A 109.5
O005 C017 H01B 109.5
O005 C017 H01C 109.5
H01A C017 H01B 109.5
H01A C017 H01C 109.5
H01B C017 H01C 109.5
O006 C018 H01D 109.5
O006 C018 H01E 109.5
O006 C018 H01F 109.5
H01D C018 H01E 109.5
H01D C018 H01F 109.5
H01E C018 H01F 109.5
O004 C019 H01G 109.5
O004 C019 H01H 109.5
O004 C019 H01I 109.5
H01G C019 H01H 109.5
H01G C019 H01I 109.5
H01H C019 H01I 109.5
O003 C01A H01J 109.5
O003 C01A H01K 109.5
O003 C01A H01L 109.5
H01J C01A H01K 109.5
H01J C01A H01L 109.5
H01K C01A H01L 109.5
C013 C01B H01M 109.5
C013 C01B H01N 109.5
C013 C01B H01O 109.5
H01M C01B H01N 109.5
H01M C01B H01O 109.5
H01N C01B H01O 109.5
C013 C01C H01P 109.5
C013 C01C H01Q 109.5
C013 C01C H01R 109.5
H01P C01C H01Q 109.5
H01P C01C H01R 109.5
H01Q C01C H01R 109.5
C013 C01D H01S 109.5
C013 C01D H01T 109.5
C013 C01D H01U 109.5
H01S C01D H01T 109.5
H01S C01D H01U 109.5
H01T C01D H01U 109.5

loop_
_geom_bond_atom_site_label_1
_geom_bond_atom_site_label_2
_geom_bond_distance
N001 C008 1.368(3)
N001 C009 1.329(3)
O002 C009 1.323(3)
O002 C00A 1.370(3)
O003 C00P 1.365(3)
O003 C01A 1.403(4)
O004 C00T 1.370(3)
O004 C019 1.412(4)
O005 C00Q 1.367(3)
O005 C017 1.406(4)
O006 C00R 1.372(3)
O006 C018 1.413(3)
C007 C009 1.410(3)
C007 C00C 1.419(3)
C007 C00J 1.418(3)
C008 C00E 1.446(3)
C008 C00I 1.380(3)
C00A C00B 1.447(3)
C00A C00D 1.379(3)
C00B C00F 1.406(3)
C00B C00N 1.410(3)
C00C C00D 1.463(3)
C00C C00Y 1.395(3)
C00D C00M 1.470(3)
C00E C00H 1.413(3)
C00E C00V 1.403(3)
C00F C00L 1.447(3)
C00F C00W 1.411(3)
C00G C00H 1.450(3)
C00G C00K 1.415(3)
C00G C010 1.410(3)
C00H C011 1.402(3)
C00I C00J 1.459(3)
C00I C00K 1.469(3)
C00J C00Z 1.398(3)
C00K C00O 1.420(3)
C00L C00M 1.423(3)
C00L C012 1.404(3)
C00M C014 1.405(3)
C00N H00N 0.9300
C00N C00Q 1.373(3)
C00O H00O 0.9300
C00O C00T 1.376(3)
C00P C00S 1.398(4)
C00P C00V 1.382(3)
C00Q C016 1.396(4)
C00R C00X 1.386(4)
C00R C014 1.381(3)
C00S H00S 0.9300
C00S C011 1.369(4)
C00T C015 1.394(4)
C00U C00Y 1.393(3)
C00U C00Z 1.389(3)
C00U C013 1.536(3)
C00V H00V 0.9300
C00W H00W 0.9300
C00W C016 1.369(4)
C00X H00X 0.9300
C00X C012 1.372(4)
C00Y H00Y 0.9300
C00Z H00Z 0.89(3)
C010 H010 0.9300
C010 C015 1.364(4)
C011 H011 0.9300
C012 H012 0.9300
C013 C01B 1.510(6)
C013 C01C 1.465(6)
C013 C01D 1.419(6)
C014 H014 0.9300
C015 H015 0.9300
C016 H016 0.9300
C017 H01A 0.9600
C017 H01B 0.9600
C017 H01C 0.9600
C018 H01D 0.9600
C018 H01E 0.9600
C018 H01F 0.9600
C019 H01G 0.9600
C019 H01H 0.9600
C019 H01I 0.9600
C01A H01J 0.9600
C01A H01K 0.9600
C01A H01L 0.9600
C01B H01M 0.9600
C01B H01N 0.9600
C01B H01O 0.9600
C01C H01P 0.9600
C01C H01Q 0.9600
C01C H01R 0.9600
C01D H01S 0.9600
C01D H01T 0.9600
C01D H01U 0.9600
